data_1521245
loop_
_publ_author_name
'Johnson, G.M.'
'Tripathi, A.'
'Parise, J.B.'

_publ_section_title
;
 Synthesis and structure of a microporous aluminogermanate with the
 zeolite rho topology
;
_journal_name_full 'Microporous and Mesoporous Materials'
_journal_page_first 139
_journal_page_last 154
_journal_volume 28
_journal_year 1999
_chemical_formula_sum 'Al24 Cs8.17 Ge24 Na14.6 O96'
_chemical_name_systematic 'Na14.6 Cs8.17 (Al24 Ge24 O96)'
_space_group_IT_number 197
_symmetry_space_group_name_Hall 'I 2 2 3'
_symmetry_space_group_name_H-M 'I 2 3'
_cell_angle_alpha 90
_cell_angle_beta 90
_cell_angle_gamma 90
_cell_formula_units_Z 1
_cell_length_a 14.6977
_cell_length_b 14.6977
_cell_length_c 14.6977
_cell_volume 3175.032
_citation_journal_id_ASTM MIMMFJ
_cod_data_source_file Johnson_MIMMFJ_1999_463.cif
_cod_data_source_block Al24Cs8.17Ge24Na14.6O96
_cod_database_code 1521245

loop_
_symmetry_equiv_pos_as_xyz
x,y,z
-x,-y,z
x,-y,-z
-x,y,-z
z,x,y
-z,-x,y
z,-x,-y
-z,x,-y
y,z,x
y,-z,-x
-y,z,-x
-y,-z,x
x+1/2,y+1/2,z+1/2
-x+1/2,-y+1/2,z+1/2
x+1/2,-y+1/2,-z+1/2
-x+1/2,y+1/2,-z+1/2
z+1/2,x+1/2,y+1/2
-z+1/2,-x+1/2,y+1/2
z+1/2,-x+1/2,-y+1/2
-z+1/2,x+1/2,-y+1/2
y+1/2,z+1/2,x+1/2
y+1/2,-z+1/2,-x+1/2
-y+1/2,z+1/2,-x+1/2
-y+1/2,-z+1/2,x+1/2

loop_
_atom_site_label
_atom_site_type_symbol
_atom_site_fract_x
_atom_site_fract_y
_atom_site_fract_z
_atom_site_occupancy
_atom_site_U_iso_or_equiv
Na2 Na+1 0.3922 -0.0385 -0.0465 0.275 0.0
Cs1 Cs+1 0.5 0 0 0.451 0.0
O4 O-2 0.2026 0.054 0.3817 1 0.0
O1 O-2 0.232 0.2397 0.4162 1 0.0
Na1 Na+1 0.329 0.329 0.329 1 0.0
Al1 Al+3 0.2811 0.1336 0.4353 1 0.0
O3 O-2 0.2853 0.113 0.549 1 0.0
O2 O-2 0.3888 0.1244 0.3983 1 0.0
Cs2 Cs+1 0.1895 0.1895 0.1895 0.682 0.0
Ge1 Ge+4 0.2178 -0.0655 0.369 1 0.0
